data_7029704
loop_
_publ_author_name
'Liu, Chengwei'
'Qian, Qinqin'
'Nie, Kun'
'Wang, Yaorong'
'Shen, Qi'
'Yuan, Dan'
'Yao, Yingming'

_publ_section_title
;
 Lanthanide anilido complexes: synthesis, characterization, and use as
 highly efficient catalysts for hydrophosphonylation of aldehydes and
 unactivated ketones.
;
_journal_issue 22
_journal_name_full 'Dalton transactions (Cambridge, England : 2003)'
_journal_page_first 8355
_journal_page_last 8362
_journal_paper_doi 10.1039/c4dt00522h
_journal_volume 43
_journal_year 2014
_chemical_formula_moiety 'C68 H106 Li2 N5 O2 Sm, C7H8'
_chemical_formula_sum 'C75 H114 Li2 N5 O2 Sm'
_chemical_formula_weight 1281.94
_chemical_name_systematic
; 
 ? 
;
_space_group_IT_number 14
_symmetry_cell_setting monoclinic
_symmetry_Int_Tables_number 14
_symmetry_space_group_name_Hall '-P 2ybc'
_symmetry_space_group_name_H-M 'P 1 21/c 1'
_atom_sites_solution_hydrogens geom
_atom_sites_solution_primary direct
_atom_sites_solution_secondary difmap
_audit_creation_method SHELXL-97
_cell_angle_alpha 90.00
_cell_angle_beta 104.690(5)
_cell_angle_gamma 90.00
_cell_formula_units_Z 4
_cell_length_a 22.578(5)
_cell_length_b 13.985(3)
_cell_length_c 23.894(5)
_cell_measurement_reflns_used 28238
_cell_measurement_temperature 223(2)
_cell_measurement_theta_max 28.0
_cell_measurement_theta_min 3.0
_cell_volume 7298(3)
_computing_cell_refinement CrystalClear
_computing_data_collection CrystalClear
_computing_data_reduction CrystalStructure
_computing_molecular_graphics 'Bruker SHELXTL'
_computing_publication_material 'CrystalStructure 3.7.0'
_computing_structure_refinement 'SHELXL-97 (Sheldrick, 1997)'
_computing_structure_solution 'SHELXS-97 (Sheldrick, 1990)'
_diffrn_ambient_temperature 223(2)
_diffrn_detector_area_resol_mean 14.63
_diffrn_measured_fraction_theta_full 0.973
_diffrn_measured_fraction_theta_max 0.973
_diffrn_measurement_device_type 'Rigaku Saturn'
_diffrn_measurement_method \w
_diffrn_radiation_monochromator graphite
_diffrn_radiation_source 'fine-focus sealed tube'
_diffrn_radiation_type MoK\a
_diffrn_radiation_wavelength 0.71075
_diffrn_reflns_av_R_equivalents 0.0772
_diffrn_reflns_av_unetI/netI 0.0899
_diffrn_reflns_limit_h_max 23
_diffrn_reflns_limit_h_min -29
_diffrn_reflns_limit_k_max 18
_diffrn_reflns_limit_k_min -15
_diffrn_reflns_limit_l_max 29
_diffrn_reflns_limit_l_min -26
_diffrn_reflns_number 40598
_diffrn_reflns_theta_full 27.56
_diffrn_reflns_theta_max 27.56
_diffrn_reflns_theta_min 3.02
_exptl_absorpt_coefficient_mu 0.850
_exptl_absorpt_correction_T_max 0.6760
_exptl_absorpt_correction_T_min 0.5152
_exptl_absorpt_correction_type multi-scan
_exptl_crystal_colour yellow
_exptl_crystal_density_diffrn 1.167
_exptl_crystal_density_method 'not measured'
_exptl_crystal_description prism
_exptl_crystal_F_000 2732
_exptl_crystal_size_max 0.80
_exptl_crystal_size_mid 0.70
_exptl_crystal_size_min 0.50
_refine_diff_density_max 2.440
_refine_diff_density_min -2.217
_refine_diff_density_rms 0.105
_refine_ls_extinction_coef 0.0039(4)
_refine_ls_extinction_expression Fc^*^=kFc[1+0.001xFc^2^\l^3^/sin(2\q)]^-1/4^
_refine_ls_extinction_method SHELXL
_refine_ls_goodness_of_fit_ref 1.108
_refine_ls_hydrogen_treatment mixed
_refine_ls_matrix_type full
_refine_ls_number_parameters 794
_refine_ls_number_reflns 16410
_refine_ls_number_restraints 348
_refine_ls_restrained_S_all 1.112
_refine_ls_R_factor_all 0.1220
_refine_ls_R_factor_gt 0.0767
_refine_ls_shift/su_max 0.000
_refine_ls_shift/su_mean 0.000
_refine_ls_structure_factor_coef Fsqd
_refine_ls_weighting_details 'calc w=1/[\s^2^(Fo^2^)+(0.0984P)^2^+9.3751P] where P=(Fo^2^+2Fc^2^)/3'
_refine_ls_weighting_scheme calc
_refine_ls_wR_factor_gt 0.1893
_refine_ls_wR_factor_ref 0.2460
_reflns_number_gt 9767
_reflns_number_total 16410
_reflns_threshold_expression >2sigma(I)
_cod_data_source_file c4dt00522h2.cif
_cod_data_source_block shelxl
_cod_depositor_comments
;
The following automatic conversions were performed:

'_exptl_absorpt_correction_type' value 'Multi-scan' changed to
'multi-scan' according to
/usr/data/users/saulius/crontab/automatic-downloads/rss-feeds/RSC/lib/dictionaries/cif_core.dic
dictionary named 'cif_core.dic' version 2.4.2 from 2011-04-26.

Automatic conversion script
Id: cif_fix_values 2281 2013-09-26 08:29:07Z andrius 

 Adding full bibliography for 7029704--7029706.cif.
;
_cod_database_code 7029704

loop_
_symmetry_equiv_pos_as_xyz
'x, y, z'
'-x, y+1/2, -z+1/2'
'-x, -y, -z'
'x, -y-1/2, z-1/2'

loop_
_atom_site_label
_atom_site_type_symbol
_atom_site_fract_x
_atom_site_fract_y
_atom_site_fract_z
_atom_site_U_iso_or_equiv
_atom_site_adp_type
_atom_site_occupancy
_atom_site_symmetry_multiplicity
_atom_site_calc_flag
_atom_site_refinement_flags
_atom_site_disorder_assembly
_atom_site_disorder_group
Sm1 Sm 0.246328(14) 0.10696(2) 0.253161(13) 0.04931(16) Uani 1 1 d . E .
Li1 Li 0.1729(5) -0.0503(8) 0.3005(5) 0.067(3) Uani 1 1 d . E .
Li2 Li 0.3384(6) 0.2757(9) 0.2965(7) 0.081(4) Uani 1 1 d D . .
N1 N 0.2542(3) 0.0474(5) 0.1650(3) 0.0675(15) Uani 1 1 d D . .
H1N H 0.2899(17) 0.021(5) 0.174(3) 0.081 Uiso 1 1 d D . .
N2 N 0.1480(3) 0.0294(5) 0.2259(2) 0.0645(14) Uani 1 1 d D . .
H2N H 0.161(3) -0.009(4) 0.202(2) 0.077 Uiso 1 1 d D . .
N3 N 0.2549(3) 0.0110(4) 0.3398(2) 0.0582(13) Uani 1 1 d D . .
H3N H 0.236(3) 0.054(4) 0.356(3) 0.070 Uiso 1 1 d D . .
N4 N 0.3548(3) 0.1311(4) 0.2911(3) 0.0658(15) Uani 1 1 d D E .
H4N H 0.3283(12) 0.085(3) 0.293(2) 0.079 Uiso 1 1 d D . .
N5 N 0.2447(3) 0.2781(4) 0.2639(2) 0.0602(13) Uani 1 1 d D E .
H5N H 0.2101(18) 0.248(3) 0.2471(19) 0.072 Uiso 1 1 d D . .
O1 O 0.1310(2) -0.1460(4) 0.3301(2) 0.0813(15) Uani 1 1 d D . .
C1 C 0.2213(3) 0.0297(5) 0.1077(3) 0.0621(16) Uani 1 1 d . N .
C2 C 0.2306(4) -0.0554(6) 0.0775(3) 0.073(2) Uani 1 1 d . . .
C3 C 0.1946(5) -0.0687(7) 0.0214(4) 0.099(3) Uani 1 1 d . N .
H3 H 0.2000 -0.1252 0.0020 0.119 Uiso 1 1 calc R . .
C4 C 0.1522(5) -0.0047(8) -0.0067(4) 0.103(3) Uani 1 1 d . . .
H4 H 0.1299 -0.0153 -0.0451 0.124 Uiso 1 1 calc R N .
C5 C 0.1428(5) 0.0758(7) 0.0226(4) 0.096(3) Uani 1 1 d . N .
H5 H 0.1125 0.1194 0.0040 0.115 Uiso 1 1 calc R . .
C6 C 0.1765(4) 0.0959(5) 0.0795(3) 0.0692(19) Uani 1 1 d . . .
C7 C 0.2765(4) -0.1282(6) 0.1042(4) 0.095(3) Uani 1 1 d DU B .
H7 H 0.2768 -0.1270 0.1457 0.114 Uiso 1 1 calc R A 1
C8 C 0.2689(10) -0.2360(12) 0.0875(17) 0.104(7) Uani 0.50 1 d PDU B 1
H8A H 0.3038 -0.2716 0.1099 0.156 Uiso 0.50 1 calc PR B 1
H8B H 0.2665 -0.2432 0.0466 0.156 Uiso 0.50 1 calc PR B 1
H8C H 0.2317 -0.2603 0.0956 0.156 Uiso 0.50 1 calc PR B 1
C9 C 0.3434(12) -0.103(4) 0.1036(19) 0.122(10) Uani 0.50 1 d PDU B 1
H9A H 0.3707 -0.1536 0.1219 0.183 Uiso 0.50 1 calc PR B 1
H9B H 0.3553 -0.0434 0.1245 0.183 Uiso 0.50 1 calc PR B 1
H9C H 0.3460 -0.0950 0.0639 0.183 Uiso 0.50 1 calc PR B 1
C8A C 0.2473(9) -0.2292(11) 0.0906(15) 0.092(6) Uani 0.50 1 d PDU B 2
H8A1 H 0.2770 -0.2777 0.1079 0.137 Uiso 0.50 1 calc PR B 2
H8A2 H 0.2347 -0.2384 0.0490 0.137 Uiso 0.50 1 calc PR B 2
H8A3 H 0.2118 -0.2343 0.1064 0.137 Uiso 0.50 1 calc PR B 2
C9A C 0.3345(15) -0.117(3) 0.080(2) 0.129(12) Uani 0.50 1 d PDU B 2
H9A1 H 0.3647 -0.1647 0.0980 0.194 Uiso 0.50 1 calc PR B 2
H9A2 H 0.3516 -0.0537 0.0893 0.194 Uiso 0.50 1 calc PR B 2
H9A3 H 0.3231 -0.1261 0.0387 0.194 Uiso 0.50 1 calc PR B 2
C10 C 0.1660(4) 0.1907(5) 0.1057(3) 0.0712(19) Uani 1 1 d . N .
H10 H 0.1917 0.1910 0.1459 0.085 Uiso 1 1 calc R . .
C11 C 0.1005(4) 0.2073(7) 0.1087(4) 0.107(3) Uani 1 1 d . . .
H11A H 0.0736 0.2069 0.0699 0.161 Uiso 1 1 calc R N .
H11B H 0.0976 0.2687 0.1267 0.161 Uiso 1 1 calc R . .
H11C H 0.0883 0.1570 0.1314 0.161 Uiso 1 1 calc R . .
C12 C 0.1872(5) 0.2736(6) 0.0746(4) 0.099(3) Uani 1 1 d . . .
H12A H 0.2309 0.2683 0.0787 0.148 Uiso 1 1 calc R N .
H12B H 0.1784 0.3334 0.0914 0.148 Uiso 1 1 calc R . .
H12C H 0.1658 0.2719 0.0339 0.148 Uiso 1 1 calc R . .
C13 C 0.0843(3) 0.0244(5) 0.2166(3) 0.0601(16) Uani 1 1 d . E .
C14 C 0.0462(3) -0.0304(5) 0.1698(3) 0.0698(19) Uani 1 1 d . . .
C15 C -0.0164(4) -0.0339(7) 0.1647(4) 0.089(2) Uani 1 1 d . N .
H15 H -0.0412 -0.0693 0.1342 0.106 Uiso 1 1 calc R . .
C16 C -0.0434(4) 0.0126(7) 0.2023(5) 0.097(3) Uani 1 1 d . . .
H16 H -0.0857 0.0075 0.1986 0.117 Uiso 1 1 calc R N .
C17 C -0.0069(4) 0.0666(7) 0.2455(4) 0.088(3) Uani 1 1 d . N .
H17 H -0.0254 0.0994 0.2710 0.106 Uiso 1 1 calc R . .
C18 C 0.0553(3) 0.0751(6) 0.2534(3) 0.0700(18) Uani 1 1 d . . .
C19 C 0.0740(4) -0.0864(7) 0.1292(3) 0.083(2) Uani 1 1 d . N .
H19 H 0.1092 -0.0486 0.1238 0.099 Uiso 1 1 calc R . .
C20 C 0.0993(5) -0.1822(7) 0.1547(4) 0.105(3) Uani 1 1 d . . .
H20A H 0.1214 -0.1736 0.1949 0.157 Uiso 1 1 calc R N .
H20B H 0.1269 -0.2075 0.1331 0.157 Uiso 1 1 calc R . .
H20C H 0.0658 -0.2267 0.1524 0.157 Uiso 1 1 calc R . .
C21 C 0.0310(5) -0.1012(8) 0.0689(4) 0.114(4) Uani 1 1 d . . .
H21A H 0.0492 -0.1464 0.0474 0.171 Uiso 1 1 calc R N .
H21B H 0.0244 -0.0407 0.0485 0.171 Uiso 1 1 calc R . .
H21C H -0.0079 -0.1261 0.0727 0.171 Uiso 1 1 calc R . .
C22 C 0.0930(4) 0.1376(6) 0.3010(3) 0.076(2) Uani 1 1 d D D .
H22 H 0.1364 0.1219 0.3038 0.091 Uiso 1 1 calc R C 1
C23 C 0.086(2) 0.2463(11) 0.2881(13) 0.099(3) Uani 0.50 1 d PD D 1
H23A H 0.1116 0.2817 0.3200 0.148 Uiso 0.50 1 calc PR D 1
H23B H 0.0434 0.2647 0.2834 0.148 Uiso 0.50 1 calc PR D 1
H23C H 0.0980 0.2604 0.2529 0.148 Uiso 0.50 1 calc PR D 1
C24 C 0.0796(12) 0.1033(13) 0.3590(8) 0.099(3) Uani 0.50 1 d PD D 1
H24A H 0.1036 0.1411 0.3908 0.148 Uiso 0.50 1 calc PR D 1
H24B H 0.0906 0.0364 0.3653 0.148 Uiso 0.50 1 calc PR D 1
H24C H 0.0364 0.1113 0.3568 0.148 Uiso 0.50 1 calc PR D 1
C23A C 0.093(2) 0.2403(12) 0.2754(13) 0.099(3) Uani 0.50 1 d PD D 2
H23D H 0.1170 0.2825 0.3046 0.148 Uiso 0.50 1 calc PR D 2
H23E H 0.0509 0.2638 0.2637 0.148 Uiso 0.50 1 calc PR D 2
H23F H 0.1099 0.2385 0.2421 0.148 Uiso 0.50 1 calc PR D 2
C24A C 0.0712(11) 0.1471(15) 0.3582(7) 0.099(3) Uani 0.50 1 d PD D 2
H24D H 0.0994 0.1880 0.3852 0.148 Uiso 0.50 1 calc PR D 2
H24E H 0.0704 0.0843 0.3752 0.148 Uiso 0.50 1 calc PR D 2
H24F H 0.0305 0.1747 0.3494 0.148 Uiso 0.50 1 calc PR D 2
C25 C 0.2901(4) -0.0605(7) 0.3739(4) 0.0985(12) Uani 1 1 d . E .
C26 C 0.3026(5) -0.0610(7) 0.4356(4) 0.0985(12) Uani 1 1 d . . .
C27 C 0.3340(4) -0.1340(7) 0.4682(4) 0.0985(12) Uani 1 1 d . N .
H27 H 0.3425 -0.1314 0.5088 0.118 Uiso 1 1 calc R . .
C28 C 0.3531(4) -0.2105(7) 0.4420(4) 0.0985(12) Uani 1 1 d . . .
H28 H 0.3739 -0.2614 0.4642 0.118 Uiso 1 1 calc R N .
C29 C 0.3417(4) -0.2125(7) 0.3819(4) 0.0985(12) Uani 1 1 d . N .
H29 H 0.3540 -0.2662 0.3639 0.118 Uiso 1 1 calc R . .
C30 C 0.3127(5) -0.1376(7) 0.3478(4) 0.0985(12) Uani 1 1 d . . .
C31 C 0.2812(4) 0.0186(7) 0.4677(3) 0.084(2) Uani 1 1 d . N .
H31 H 0.2784 0.0761 0.4430 0.101 Uiso 1 1 calc R . .
C32 C 0.2166(4) 0.0006(7) 0.4741(5) 0.108(3) Uani 1 1 d . . .
H32A H 0.1903 -0.0186 0.4371 0.162 Uiso 1 1 calc R N .
H32B H 0.2007 0.0588 0.4871 0.162 Uiso 1 1 calc R . .
H32C H 0.2177 -0.0497 0.5023 0.162 Uiso 1 1 calc R . .
C33 C 0.3241(6) 0.0452(10) 0.5260(4) 0.147(5) Uani 1 1 d . . .
H33A H 0.3370 -0.0124 0.5484 0.220 Uiso 1 1 calc R N .
H33B H 0.3029 0.0870 0.5469 0.220 Uiso 1 1 calc R . .
H33C H 0.3598 0.0778 0.5197 0.220 Uiso 1 1 calc R . .
C34 C 0.3042(4) -0.1447(5) 0.2829(4) 0.080(2) Uani 1 1 d . N .
H34 H 0.2806 -0.0875 0.2657 0.096 Uiso 1 1 calc R . .
C35 C 0.2650(5) -0.2340(7) 0.2560(5) 0.119(4) Uani 1 1 d . . .
H35A H 0.2539 -0.2288 0.2142 0.178 Uiso 1 1 calc R N .
H35B H 0.2282 -0.2366 0.2698 0.178 Uiso 1 1 calc R . .
H35C H 0.2888 -0.2918 0.2675 0.178 Uiso 1 1 calc R . .
C36 C 0.3636(4) -0.1405(8) 0.2668(5) 0.111(3) Uani 1 1 d . . .
H36A H 0.3814 -0.0774 0.2755 0.167 Uiso 1 1 calc R N .
H36B H 0.3568 -0.1533 0.2258 0.167 Uiso 1 1 calc R . .
H36C H 0.3913 -0.1881 0.2887 0.167 Uiso 1 1 calc R . .
C37 C 0.0664(4) -0.1524(14) 0.3116(8) 0.095(3) Uani 0.50 1 d PD E 1
H37A H 0.0543 -0.1844 0.2740 0.114 Uiso 0.50 1 calc PR E 1
H37B H 0.0485 -0.0881 0.3074 0.114 Uiso 0.50 1 calc PR E 1
C38 C 0.0427(5) -0.2091(17) 0.3564(11) 0.095(3) Uani 0.50 1 d PD E 1
H38A H 0.0142 -0.2592 0.3376 0.114 Uiso 0.50 1 calc PR E 1
H38B H 0.0219 -0.1670 0.3780 0.114 Uiso 0.50 1 calc PR E 1
C39 C 0.1008(6) -0.2532(18) 0.3966(10) 0.095(3) Uani 0.50 1 d PD E 1
H39A H 0.1028 -0.2390 0.4372 0.114 Uiso 0.50 1 calc PR E 1
H39B H 0.1013 -0.3227 0.3916 0.114 Uiso 0.50 1 calc PR E 1
C40 C 0.1543(5) -0.2066(15) 0.3785(8) 0.095(3) Uani 0.50 1 d PD E 1
H40A H 0.1790 -0.1691 0.4107 0.114 Uiso 0.50 1 calc PR E 1
H40B H 0.1805 -0.2561 0.3684 0.114 Uiso 0.50 1 calc PR E 1
C37A C 0.0699(5) -0.1845(12) 0.3073(7) 0.095(3) Uani 0.50 1 d PD E 2
H37C H 0.0695 -0.2323 0.2772 0.114 Uiso 0.50 1 calc PR E 2
H37D H 0.0407 -0.1337 0.2912 0.114 Uiso 0.50 1 calc PR E 2
C38A C 0.0547(5) -0.2309(17) 0.3612(11) 0.095(3) Uani 0.50 1 d PD E 2
H38C H 0.0263 -0.2846 0.3502 0.114 Uiso 0.50 1 calc PR E 2
H38D H 0.0370 -0.1841 0.3829 0.114 Uiso 0.50 1 calc PR E 2
C39A C 0.1189(6) -0.2656(17) 0.3971(10) 0.095(3) Uani 0.50 1 d PD E 2
H39C H 0.1273 -0.2424 0.4371 0.114 Uiso 0.50 1 calc PR E 2
H39D H 0.1213 -0.3355 0.3975 0.114 Uiso 0.50 1 calc PR E 2
C40A C 0.1642(4) -0.2216(13) 0.3653(8) 0.095(3) Uani 0.50 1 d PD E 2
H40C H 0.2005 -0.1962 0.3931 0.114 Uiso 0.50 1 calc PR E 2
H40D H 0.1774 -0.2698 0.3412 0.114 Uiso 0.50 1 calc PR E 2
C41 C 0.4158(4) 0.1347(7) 0.2862(5) 0.0983(12) Uani 1 1 d . E .
C42 C 0.4287(4) 0.1821(8) 0.2384(5) 0.0983(12) Uani 1 1 d . . .
C43 C 0.4896(4) 0.1943(7) 0.2376(4) 0.0983(12) Uani 1 1 d . N .
H43 H 0.4984 0.2261 0.2060 0.118 Uiso 1 1 calc R . .
C44 C 0.5367(4) 0.1622(7) 0.2803(4) 0.0983(12) Uani 1 1 d . . .
H44 H 0.5771 0.1750 0.2789 0.118 Uiso 1 1 calc R N .
C45 C 0.5255(4) 0.1102(7) 0.3264(5) 0.0983(12) Uani 1 1 d . N .
H45 H 0.5583 0.0854 0.3553 0.118 Uiso 1 1 calc R . .
C46 C 0.4643(4) 0.0952(7) 0.3293(5) 0.0983(12) Uani 1 1 d . . .
C47 C 0.3769(5) 0.2197(6) 0.1878(4) 0.096(3) Uani 1 1 d D G .
H47 H 0.3371 0.2081 0.1970 0.116 Uiso 1 1 calc R F 1
C48 C 0.383(2) 0.3265(11) 0.178(3) 0.121(4) Uani 0.50 1 d PD G 1
H48A H 0.3788 0.3616 0.2116 0.181 Uiso 0.50 1 calc PR G 1
H48B H 0.3513 0.3465 0.1443 0.181 Uiso 0.50 1 calc PR G 1
H48C H 0.4229 0.3394 0.1712 0.181 Uiso 0.50 1 calc PR G 1
C49 C 0.380(2) 0.1572(15) 0.1370(9) 0.121(4) Uani 0.50 1 d PD G 1
H49A H 0.3764 0.0906 0.1467 0.181 Uiso 0.50 1 calc PR G 1
H49B H 0.4195 0.1670 0.1279 0.181 Uiso 0.50 1 calc PR G 1
H49C H 0.3475 0.1741 0.1036 0.181 Uiso 0.50 1 calc PR G 1
C48A C 0.370(2) 0.3284(11) 0.182(3) 0.121(4) Uani 0.50 1 d PD G 2
H48D H 0.3696 0.3555 0.2195 0.181 Uiso 0.50 1 calc PR G 2
H48E H 0.3328 0.3442 0.1539 0.181 Uiso 0.50 1 calc PR G 2
H48F H 0.4050 0.3545 0.1702 0.181 Uiso 0.50 1 calc PR G 2
C49A C 0.380(2) 0.1858(16) 0.1280(9) 0.121(4) Uani 0.50 1 d PD G 2
H49D H 0.3816 0.1166 0.1276 0.181 Uiso 0.50 1 calc PR G 2
H49E H 0.4159 0.2120 0.1189 0.181 Uiso 0.50 1 calc PR G 2
H49F H 0.3435 0.2074 0.0995 0.181 Uiso 0.50 1 calc PR G 2
C50 C 0.4539(4) 0.0391(7) 0.3797(4) 0.100(3) Uani 1 1 d D I .
H50 H 0.4124 0.0114 0.3659 0.120 Uiso 1 1 calc RD H 1
C51 C 0.4499(11) 0.1084(19) 0.4287(9) 0.116(4) Uani 0.50 1 d PD I 1
H51A H 0.4430 0.0724 0.4611 0.174 Uiso 0.50 1 calc PR I 1
H51B H 0.4162 0.1526 0.4148 0.174 Uiso 0.50 1 calc PR I 1
H51C H 0.4879 0.1438 0.4409 0.174 Uiso 0.50 1 calc PR I 1
C52 C 0.496(2) -0.047(2) 0.4035(12) 0.116(4) Uani 0.50 1 d PD I 1
H52A H 0.4836 -0.0757 0.4354 0.174 Uiso 0.50 1 calc PR I 1
H52B H 0.5382 -0.0241 0.4170 0.174 Uiso 0.50 1 calc PR I 1
H52C H 0.4939 -0.0933 0.3730 0.174 Uiso 0.50 1 calc PR I 1
C51A C 0.4752(11) 0.0998(19) 0.4355(9) 0.116(4) Uani 0.50 1 d PD I 2
H51D H 0.4685 0.0642 0.4682 0.174 Uiso 0.50 1 calc PR I 2
H51E H 0.4520 0.1589 0.4311 0.174 Uiso 0.50 1 calc PR I 2
H51F H 0.5184 0.1142 0.4420 0.174 Uiso 0.50 1 calc PR I 2
C52A C 0.493(2) -0.054(2) 0.3879(12) 0.116(4) Uani 0.50 1 d PD I 2
H52D H 0.4860 -0.0900 0.4203 0.174 Uiso 0.50 1 calc PR I 2
H52E H 0.5360 -0.0372 0.3956 0.174 Uiso 0.50 1 calc PR I 2
H52F H 0.4814 -0.0922 0.3530 0.174 Uiso 0.50 1 calc PR I 2
C53 C 0.2339(3) 0.3648(5) 0.2924(3) 0.0650(18) Uani 1 1 d . E .
C54 C 0.2129(4) 0.4479(5) 0.2607(3) 0.072(2) Uani 1 1 d . . .
C55 C 0.2099(4) 0.5333(5) 0.2908(4) 0.089(3) Uani 1 1 d . N .
H55 H 0.1971 0.5893 0.2694 0.107 Uiso 1 1 calc R . .
C56 C 0.2247(4) 0.5388(6) 0.3493(4) 0.091(3) Uani 1 1 d . . .
H56 H 0.2232 0.5973 0.3682 0.109 Uiso 1 1 calc R N .
C57 C 0.2423(4) 0.4550(6) 0.3803(4) 0.086(2) Uani 1 1 d . N .
H57 H 0.2517 0.4572 0.4209 0.104 Uiso 1 1 calc R . .
C58 C 0.2465(4) 0.3684(5) 0.3535(3) 0.0704(19) Uani 1 1 d . . .
C59 C 0.1924(4) 0.4500(5) 0.1950(4) 0.089(3) Uani 1 1 d D K .
H59 H 0.2006 0.3854 0.1818 0.107 Uiso 1 1 calc RD J 1
C60 C 0.1227(7) 0.4643(18) 0.1749(12) 0.109(4) Uani 0.50 1 d PD K 1
H60A H 0.1101 0.4650 0.1330 0.164 Uiso 0.50 1 calc PR K 1
H60B H 0.1118 0.5245 0.1898 0.164 Uiso 0.50 1 calc PR K 1
H60C H 0.1023 0.4123 0.1894 0.164 Uiso 0.50 1 calc PR K 1
C61 C 0.2229(10) 0.5210(17) 0.1615(11) 0.109(4) Uani 0.50 1 d PD K 1
H61A H 0.2051 0.5136 0.1203 0.164 Uiso 0.50 1 calc PR K 1
H61B H 0.2665 0.5083 0.1701 0.164 Uiso 0.50 1 calc PR K 1
H61C H 0.2162 0.5859 0.1729 0.164 Uiso 0.50 1 calc PR K 1
C60A C 0.1308(8) 0.5003(17) 0.1700(12) 0.109(4) Uani 0.50 1 d PD K 2
H60D H 0.1210 0.4981 0.1281 0.164 Uiso 0.50 1 calc PR K 2
H60E H 0.1336 0.5664 0.1827 0.164 Uiso 0.50 1 calc PR K 2
H60F H 0.0989 0.4681 0.1835 0.164 Uiso 0.50 1 calc PR K 2
C61A C 0.2462(8) 0.4994(18) 0.1760(11) 0.109(4) Uani 0.50 1 d PD K 2
H61D H 0.2366 0.5029 0.1342 0.164 Uiso 0.50 1 calc PR K 2
H61E H 0.2834 0.4626 0.1901 0.164 Uiso 0.50 1 calc PR K 2
H61F H 0.2522 0.5635 0.1921 0.164 Uiso 0.50 1 calc PR K 2
C62 C 0.2629(4) 0.2816(6) 0.3918(3) 0.085(2) Uani 1 1 d D M .
H62 H 0.2642 0.2236 0.3684 0.102 Uiso 1 1 calc R L 1
C63 C 0.2142(14) 0.272(5) 0.4254(16) 0.110(4) Uani 0.50 1 d PD M 1
H63A H 0.2230 0.2163 0.4504 0.166 Uiso 0.50 1 calc PR M 1
H63B H 0.1743 0.2647 0.3985 0.166 Uiso 0.50 1 calc PR M 1
H63C H 0.2143 0.3288 0.4488 0.166 Uiso 0.50 1 calc PR M 1
C64 C 0.3224(8) 0.294(2) 0.4378(8) 0.110(4) Uani 0.50 1 d PD M 1
H64A H 0.3310 0.2357 0.4608 0.166 Uiso 0.50 1 calc PR M 1
H64B H 0.3188 0.3470 0.4626 0.166 Uiso 0.50 1 calc PR M 1
H64C H 0.3554 0.3057 0.4195 0.166 Uiso 0.50 1 calc PR M 1
C63A C 0.2260(15) 0.269(5) 0.4359(15) 0.110(4) Uani 0.50 1 d PD M 2
H63D H 0.1827 0.2721 0.4167 0.166 Uiso 0.50 1 calc PR M 2
H63E H 0.2361 0.3202 0.4644 0.166 Uiso 0.50 1 calc PR M 2
H63F H 0.2355 0.2081 0.4550 0.166 Uiso 0.50 1 calc PR M 2
C64A C 0.3300(7) 0.273(2) 0.4189(9) 0.110(4) Uani 0.50 1 d PD M 2
H64D H 0.3378 0.2156 0.4425 0.166 Uiso 0.50 1 calc PR M 2
H64E H 0.3440 0.3285 0.4431 0.166 Uiso 0.50 1 calc PR M 2
H64F H 0.3519 0.2693 0.3889 0.166 Uiso 0.50 1 calc PR M 2
O2 O 0.3948(11) 0.3791(14) 0.3170(10) 0.088(5) Uani 0.50 1 d PDU N 1
C65 C 0.4588(12) 0.3679(14) 0.3377(18) 0.125(7) Uani 0.50 1 d PDU N 1
H65A H 0.4750 0.3320 0.3096 0.150 Uiso 0.50 1 calc PR N 1
H65B H 0.4683 0.3322 0.3742 0.150 Uiso 0.50 1 calc PR N 1
C66 C 0.4888(8) 0.4677(18) 0.3474(13) 0.139(8) Uani 0.50 1 d PDU N 1
H66A H 0.5083 0.4838 0.3163 0.166 Uiso 0.50 1 calc PR N 1
H66B H 0.5196 0.4709 0.3845 0.166 Uiso 0.50 1 calc PR N 1
C67 C 0.4340(11) 0.5362(13) 0.3467(12) 0.127(7) Uani 0.50 1 d PDU N 1
H67A H 0.4330 0.5539 0.3861 0.153 Uiso 0.50 1 calc PR N 1
H67B H 0.4367 0.5944 0.3247 0.153 Uiso 0.50 1 calc PR N 1
C68 C 0.3774(8) 0.4769(16) 0.3172(11) 0.107(6) Uani 0.50 1 d PDU N 1
H68A H 0.3456 0.4842 0.3382 0.128 Uiso 0.50 1 calc PR N 1
H68B H 0.3609 0.4993 0.2774 0.128 Uiso 0.50 1 calc PR N 1
O2A O 0.3959(11) 0.3702(14) 0.3353(9) 0.092(5) Uani 0.50 1 d PDU N 2
C65A C 0.4620(11) 0.3696(14) 0.3480(15) 0.110(6) Uani 0.50 1 d PDU N 2
H65C H 0.4765 0.3130 0.3313 0.132 Uiso 0.50 1 calc PR N 2
H65D H 0.4800 0.3698 0.3899 0.132 Uiso 0.50 1 calc PR N 2
C66A C 0.4792(8) 0.4627(17) 0.3199(10) 0.112(6) Uani 0.50 1 d PDU N 2
H66C H 0.5171 0.4907 0.3438 0.135 Uiso 0.50 1 calc PR N 2
H66D H 0.4845 0.4500 0.2811 0.135 Uiso 0.50 1 calc PR N 2
C67A C 0.4235(10) 0.5300(12) 0.3170(11) 0.126(7) Uani 0.50 1 d PDU N 2
H67C H 0.4361 0.5875 0.3405 0.151 Uiso 0.50 1 calc PR N 2
H67D H 0.4046 0.5493 0.2770 0.151 Uiso 0.50 1 calc PR N 2
C68A C 0.3790(9) 0.4689(18) 0.3416(11) 0.106(6) Uani 0.50 1 d PDU N 2
H68C H 0.3831 0.4842 0.3824 0.128 Uiso 0.50 1 calc PR N 2
H68D H 0.3366 0.4805 0.3200 0.128 Uiso 0.50 1 calc PR N 2
C69 C 0.505(2) 0.082(2) 0.0222(17) 0.190(11) Uani 0.50 1 d PGDU O -1
C70 C 0.555(2) 0.052(2) 0.0034(13) 0.164(9) Uani 0.50 1 d PGU O -1
H70 H 0.5865 0.0962 0.0023 0.196 Uiso 0.50 1 calc PR O -1
C71 C 0.560(2) -0.042(2) -0.0138(10) 0.159(9) Uani 0.50 1 d PGU O -1
H71 H 0.5938 -0.0616 -0.0265 0.190 Uiso 0.50 1 calc PR O -1
C72 C 0.513(2) -0.107(2) -0.0121(12) 0.181(12) Uani 0.50 1 d PGU O -1
H72 H 0.5164 -0.1704 -0.0238 0.217 Uiso 0.50 1 calc PR O -1
C73 C 0.463(2) -0.077(3) 0.0067(15) 0.214(15) Uani 0.50 1 d PGU O -1
H73 H 0.4316 -0.1213 0.0078 0.257 Uiso 0.50 1 calc PR O -1
C74 C 0.459(2) 0.017(3) 0.0239(18) 0.225(14) Uani 0.50 1 d PGU O -1
H74 H 0.4243 0.0365 0.0366 0.270 Uiso 0.50 1 calc PR O -1
C75 C 0.4891(19) 0.1853(19) 0.0323(17) 0.210(14) Uani 0.50 1 d PDU O -1
H75A H 0.5080 0.2029 0.0721 0.314 Uiso 0.50 1 calc PR O -1
H75B H 0.4450 0.1923 0.0247 0.314 Uiso 0.50 1 calc PR O -1
H75C H 0.5043 0.2267 0.0065 0.314 Uiso 0.50 1 calc PR O -1
C76 C 0.0159(11) -0.0445(13) 0.5084(11) 0.160(5) Uani 0.50 1 d PG P -1
C77 C 0.0518(9) 0.0312(16) 0.4984(9) 0.160(5) Uani 0.50 1 d PG P -1
H77 H 0.0937 0.0219 0.5015 0.192 Uiso 0.50 1 calc PR P -1
C78 C 0.0257(11) 0.1207(13) 0.4839(8) 0.160(5) Uani 0.50 1 d PG P -1
H78 H 0.0499 0.1719 0.4772 0.192 Uiso 0.50 1 calc PR P -1
C79 C -0.0364(12) 0.1345(12) 0.4793(8) 0.160(5) Uani 0.50 1 d PG P -1
H79 H -0.0540 0.1950 0.4695 0.192 Uiso 0.50 1 calc PR P -1
C80 C -0.0722(9) 0.0588(17) 0.4892(8) 0.160(5) Uani 0.50 1 d PG P -1
H80 H -0.1142 0.0681 0.4861 0.192 Uiso 0.50 1 calc PR P -1
C81 C -0.0461(11) -0.0308(14) 0.5038(9) 0.160(5) Uani 0.50 1 d PG P -1
H81 H -0.0704 -0.0820 0.5105 0.192 Uiso 0.50 1 calc PR P -1
C82 C 0.0643(16) -0.114(2) 0.5237(13) 0.160(5) Uani 0.50 1 d P P -1
H82A H 0.0773 -0.1324 0.4894 0.241 Uiso 0.50 1 calc PR P -1
H82B H 0.0495 -0.1705 0.5398 0.241 Uiso 0.50 1 calc PR P -1
H82C H 0.0987 -0.0872 0.5521 0.241 Uiso 0.50 1 calc PR P -1

loop_
_atom_site_aniso_label
_atom_site_aniso_U_11
_atom_site_aniso_U_22
_atom_site_aniso_U_33
_atom_site_aniso_U_23
_atom_site_aniso_U_13
_atom_site_aniso_U_12
Sm1 0.0564(2) 0.0379(2) 0.0534(2) -0.00128(13) 0.01334(16) 0.00019(13)
Li1 0.057(6) 0.056(7) 0.083(8) 0.003(6) 0.011(6) -0.009(5)
Li2 0.079(8) 0.050(7) 0.123(11) 0.004(7) 0.038(8) -0.002(6)
N1 0.061(3) 0.069(4) 0.075(4) -0.004(3) 0.023(3) 0.005(3)
N2 0.055(3) 0.076(4) 0.062(3) -0.001(3) 0.015(3) 0.000(3)
N3 0.062(3) 0.044(3) 0.067(3) 0.000(3) 0.014(3) 0.003(2)
N4 0.062(3) 0.057(3) 0.081(4) -0.001(3) 0.021(3) -0.013(3)
N5 0.071(4) 0.042(3) 0.068(3) -0.001(3) 0.019(3) 0.006(2)
O1 0.073(3) 0.073(3) 0.094(4) 0.021(3) 0.013(3) -0.015(3)
C1 0.071(4) 0.065(4) 0.054(4) -0.007(3) 0.023(3) -0.004(3)
C2 0.090(5) 0.070(5) 0.068(4) -0.018(4) 0.032(4) -0.014(4)
C3 0.145(9) 0.082(6) 0.072(5) -0.030(5) 0.031(6) -0.018(6)
C4 0.131(9) 0.107(8) 0.066(5) -0.024(5) 0.013(5) -0.017(7)
C5 0.109(7) 0.104(7) 0.069(5) 0.003(5) 0.012(5) -0.014(6)
C6 0.078(5) 0.073(5) 0.059(4) 0.002(4) 0.023(4) -0.004(4)
C7 0.102(6) 0.089(5) 0.101(6) -0.030(5) 0.038(5) 0.008(5)
C8 0.085(14) 0.086(9) 0.172(19) -0.019(12) 0.088(15) 0.030(9)
C9 0.114(15) 0.13(2) 0.14(3) -0.052(17) 0.065(19) -0.002(12)
C8A 0.082(14) 0.069(9) 0.140(16) -0.028(10) 0.059(14) 0.025(8)
C9A 0.118(18) 0.088(17) 0.19(4) -0.04(2) 0.060(19) -0.020(12)
C10 0.092(5) 0.068(5) 0.055(4) 0.002(3) 0.023(4) 0.012(4)
C11 0.115(7) 0.108(7) 0.121(7) 0.018(6) 0.072(6) 0.019(6)
C12 0.148(9) 0.076(6) 0.088(6) 0.001(5) 0.059(6) -0.002(6)
C13 0.047(3) 0.060(4) 0.070(4) 0.019(3) 0.009(3) -0.001(3)
C14 0.059(4) 0.073(5) 0.070(4) 0.023(4) 0.004(3) -0.014(4)
C15 0.073(5) 0.095(6) 0.091(6) 0.024(5) 0.007(4) -0.013(5)
C16 0.057(5) 0.099(7) 0.131(8) 0.023(6) 0.015(5) -0.005(5)
C17 0.064(5) 0.084(6) 0.122(7) 0.023(5) 0.033(5) 0.020(4)
C18 0.066(4) 0.068(4) 0.077(5) 0.013(4) 0.021(4) 0.012(4)
C19 0.078(5) 0.099(6) 0.067(5) -0.003(5) 0.011(4) -0.028(5)
C20 0.121(8) 0.095(7) 0.099(7) -0.014(6) 0.029(6) -0.003(6)
C21 0.125(8) 0.134(9) 0.071(5) -0.006(5) 0.001(5) -0.053(7)
C22 0.074(5) 0.084(5) 0.075(5) 0.013(4) 0.028(4) 0.017(4)
C23 0.118(8) 0.088(7) 0.091(7) 0.001(5) 0.026(5) 0.019(6)
C24 0.118(8) 0.088(7) 0.091(7) 0.001(5) 0.026(5) 0.019(6)
C23A 0.118(8) 0.088(7) 0.091(7) 0.001(5) 0.026(5) 0.019(6)
C24A 0.118(8) 0.088(7) 0.091(7) 0.001(5) 0.026(5) 0.019(6)
C25 0.110(3) 0.089(3) 0.097(3) 0.033(2) 0.028(2) 0.040(2)
C26 0.110(3) 0.089(3) 0.097(3) 0.033(2) 0.028(2) 0.040(2)
C27 0.110(3) 0.089(3) 0.097(3) 0.033(2) 0.028(2) 0.040(2)
C28 0.110(3) 0.089(3) 0.097(3) 0.033(2) 0.028(2) 0.040(2)
C29 0.110(3) 0.089(3) 0.097(3) 0.033(2) 0.028(2) 0.040(2)
C30 0.110(3) 0.089(3) 0.097(3) 0.033(2) 0.028(2) 0.040(2)
C31 0.080(5) 0.101(6) 0.066(4) 0.020(4) 0.007(4) -0.005(5)
C32 0.109(7) 0.100(7) 0.128(8) 0.020(6) 0.055(6) 0.018(6)
C33 0.153(11) 0.203(14) 0.062(5) 0.000(7) -0.015(6) -0.012(10)
C34 0.079(5) 0.043(4) 0.117(7) 0.003(4) 0.021(5) 0.019(4)
C35 0.143(9) 0.062(6) 0.150(10) 0.001(5) 0.033(8) -0.024(6)
C36 0.088(6) 0.141(9) 0.111(7) -0.028(7) 0.034(6) 0.007(6)
C37 0.070(4) 0.085(5) 0.127(4) 0.042(4) 0.021(3) 0.008(4)
C38 0.070(4) 0.085(5) 0.127(4) 0.042(4) 0.021(3) 0.008(4)
C39 0.070(4) 0.085(5) 0.127(4) 0.042(4) 0.021(3) 0.008(4)
C40 0.070(4) 0.085(5) 0.127(4) 0.042(4) 0.021(3) 0.008(4)
C37A 0.070(4) 0.085(5) 0.127(4) 0.042(4) 0.021(3) 0.008(4)
C38A 0.070(4) 0.085(5) 0.127(4) 0.042(4) 0.021(3) 0.008(4)
C39A 0.070(4) 0.085(5) 0.127(4) 0.042(4) 0.021(3) 0.008(4)
C40A 0.070(4) 0.085(5) 0.127(4) 0.042(4) 0.021(3) 0.008(4)
C41 0.068(2) 0.111(3) 0.120(3) 0.009(2) 0.032(2) -0.006(2)
C42 0.068(2) 0.111(3) 0.120(3) 0.009(2) 0.032(2) -0.006(2)
C43 0.068(2) 0.111(3) 0.120(3) 0.009(2) 0.032(2) -0.006(2)
C44 0.068(2) 0.111(3) 0.120(3) 0.009(2) 0.032(2) -0.006(2)
C45 0.068(2) 0.111(3) 0.120(3) 0.009(2) 0.032(2) -0.006(2)
C46 0.068(2) 0.111(3) 0.120(3) 0.009(2) 0.032(2) -0.006(2)
C47 0.121(8) 0.080(6) 0.103(7) 0.009(5) 0.054(6) -0.005(5)
C48 0.163(11) 0.094(7) 0.122(7) 0.019(5) 0.067(8) -0.004(7)
C49 0.163(11) 0.094(7) 0.122(7) 0.019(5) 0.067(8) -0.004(7)
C48A 0.163(11) 0.094(7) 0.122(7) 0.019(5) 0.067(8) -0.004(7)
C49A 0.163(11) 0.094(7) 0.122(7) 0.019(5) 0.067(8) -0.004(7)
C50 0.071(5) 0.121(8) 0.107(7) 0.007(6) 0.021(5) 0.010(5)
C51 0.107(8) 0.145(8) 0.091(8) 0.012(6) 0.013(8) 0.039(7)
C52 0.107(8) 0.145(8) 0.091(8) 0.012(6) 0.013(8) 0.039(7)
C51A 0.107(8) 0.145(8) 0.091(8) 0.012(6) 0.013(8) 0.039(7)
C52A 0.107(8) 0.145(8) 0.091(8) 0.012(6) 0.013(8) 0.039(7)
C53 0.091(5) 0.040(3) 0.076(4) 0.003(3) 0.043(4) -0.001(3)
C54 0.098(5) 0.046(4) 0.085(5) 0.001(3) 0.046(4) 0.003(4)
C55 0.118(7) 0.041(4) 0.119(7) -0.006(4) 0.052(6) 0.001(4)
C56 0.115(7) 0.052(4) 0.116(7) -0.030(5) 0.049(6) -0.011(4)
C57 0.119(7) 0.067(5) 0.079(5) -0.018(4) 0.036(5) -0.012(5)
C58 0.088(5) 0.050(4) 0.084(5) -0.009(4) 0.042(4) -0.010(4)
C59 0.143(8) 0.046(4) 0.094(6) 0.008(4) 0.059(6) 0.014(5)
C60 0.148(9) 0.097(10) 0.092(7) 0.037(6) 0.046(6) 0.016(7)
C61 0.148(9) 0.097(10) 0.092(7) 0.037(6) 0.046(6) 0.016(7)
C60A 0.148(9) 0.097(10) 0.092(7) 0.037(6) 0.046(6) 0.016(7)
C61A 0.148(9) 0.097(10) 0.092(7) 0.037(6) 0.046(6) 0.016(7)
C62 0.124(7) 0.070(5) 0.071(5) -0.002(4) 0.043(5) 0.001(5)
C63 0.125(8) 0.119(7) 0.098(9) 0.028(7) 0.049(7) 0.006(7)
C64 0.125(8) 0.119(7) 0.098(9) 0.028(7) 0.049(7) 0.006(7)
C63A 0.125(8) 0.119(7) 0.098(9) 0.028(7) 0.049(7) 0.006(7)
C64A 0.125(8) 0.119(7) 0.098(9) 0.028(7) 0.049(7) 0.006(7)
O2 0.091(7) 0.074(7) 0.112(13) -0.006(8) 0.049(8) -0.027(6)
C65 0.101(10) 0.105(9) 0.163(16) -0.027(13) 0.023(13) -0.024(9)
C66 0.111(9) 0.116(12) 0.189(19) -0.024(15) 0.039(13) -0.042(8)
C67 0.122(11) 0.095(9) 0.165(17) -0.022(12) 0.034(13) -0.037(8)
C68 0.108(8) 0.067(8) 0.164(17) -0.024(11) 0.068(10) -0.038(7)
O2A 0.093(8) 0.079(7) 0.114(13) -0.024(9) 0.044(9) -0.026(7)
C65A 0.089(8) 0.093(9) 0.148(15) -0.036(10) 0.027(11) -0.039(8)
C66A 0.090(9) 0.104(11) 0.141(15) -0.037(10) 0.025(10) -0.055(8)
C67A 0.108(12) 0.094(9) 0.172(19) -0.009(12) 0.030(12) -0.045(8)
C68A 0.125(10) 0.082(9) 0.126(15) -0.015(11) 0.057(10) -0.017(8)
C69 0.24(3) 0.166(18) 0.20(3) 0.03(2) 0.12(2) -0.008(17)
C70 0.25(3) 0.145(16) 0.124(18) 0.047(15) 0.104(19) 0.010(16)
C71 0.24(3) 0.153(18) 0.086(14) 0.035(15) 0.043(16) 0.001(17)
C72 0.27(3) 0.19(2) 0.069(13) 0.039(16) 0.015(17) -0.039(19)
C73 0.25(3) 0.23(2) 0.16(3) 0.01(2) 0.05(2) -0.08(3)
C74 0.25(3) 0.24(3) 0.21(3) 0.01(3) 0.10(2) -0.06(2)
C75 0.23(3) 0.19(2) 0.22(4) 0.01(3) 0.06(3) 0.04(2)
C76 0.207(12) 0.178(11) 0.101(6) -0.011(8) 0.047(8) -0.109(13)
C77 0.207(12) 0.178(11) 0.101(6) -0.011(8) 0.047(8) -0.109(13)
C78 0.207(12) 0.178(11) 0.101(6) -0.011(8) 0.047(8) -0.109(13)
C79 0.207(12) 0.178(11) 0.101(6) -0.011(8) 0.047(8) -0.109(13)
C80 0.207(12) 0.178(11) 0.101(6) -0.011(8) 0.047(8) -0.109(13)
C81 0.207(12) 0.178(11) 0.101(6) -0.011(8) 0.047(8) -0.109(13)
C82 0.207(12) 0.178(11) 0.101(6) -0.011(8) 0.047(8) -0.109(13)

loop_
_atom_type_symbol
_atom_type_description
_atom_type_scat_dispersion_real
_atom_type_scat_dispersion_imag
_atom_type_scat_source
C C 0.0033 0.0016 'International Tables Vol C Tables 4.2.6.8 and 6.1.1.4'
H H 0.0000 0.0000 'International Tables Vol C Tables 4.2.6.8 and 6.1.1.4'
N N 0.0061 0.0033 'International Tables Vol C Tables 4.2.6.8 and 6.1.1.4'
O O 0.0106 0.0060 'International Tables Vol C Tables 4.2.6.8 and 6.1.1.4'
Sm Sm -0.1638 3.4418 'International Tables Vol C Tables 4.2.6.8 and 6.1.1.4'
Li Li -0.0003 0.0001 'International Tables Vol C Tables 4.2.6.8 and 6.1.1.4'

loop_
_geom_angle_atom_site_label_1
_geom_angle_atom_site_label_2
_geom_angle_atom_site_label_3
_geom_angle
N1 Sm1 N2 82.5(2)
N1 Sm1 N5 117.5(2)
N2 Sm1 N5 116.0(2)
N1 Sm1 N4 95.0(2)
N2 Sm1 N4 160.8(2)
N5 Sm1 N4 82.08(19)
N1 Sm1 N3 124.6(2)
N2 Sm1 N3 81.41(19)
N5 Sm1 N3 117.19(18)
N4 Sm1 N3 84.45(19)
N1 Sm1 Li1 104.2(3)
N2 Sm1 Li1 41.0(3)
N5 Sm1 Li1 129.4(3)
N4 Sm1 Li1 122.9(3)
N3 Sm1 Li1 40.6(2)
N1 Sm1 Li2 111.9(3)
N2 Sm1 Li2 156.3(3)
N5 Sm1 Li2 41.0(3)
N4 Sm1 Li2 41.1(3)
N3 Sm1 Li2 103.3(3)
Li1 Sm1 Li2 140.8(4)
O1 Li1 N3 127.7(7)
O1 Li1 N2 131.3(6)
N3 Li1 N2 100.8(5)
O1 Li1 C13 102.1(5)
N3 Li1 C13 127.1(5)
N2 Li1 C13 31.4(3)
O1 Li1 C25 102.4(5)
N3 Li1 C25 28.9(3)
N2 Li1 C25 125.6(5)
C13 Li1 C25 155.3(5)
O1 Li1 Sm1 178.4(6)
N3 Li1 Sm1 50.9(3)
N2 Li1 Sm1 50.2(3)
C13 Li1 Sm1 79.5(3)
C25 Li1 Sm1 76.0(3)
O2 Li2 O2A 13.5(12)
O2 Li2 N5 129.7(11)
O2A Li2 N5 132.4(11)
O2 Li2 N4 129.8(11)
O2A Li2 N4 126.5(11)
N5 Li2 N4 100.1(6)
O2 Li2 C53 100.5(10)
O2A Li2 C53 100.4(10)
N5 Li2 C53 32.7(3)
N4 Li2 C53 129.1(6)
O2 Li2 C41 99.9(10)
O2A Li2 C41 100.0(10)
N5 Li2 C41 127.4(6)
N4 Li2 C41 31.3(3)
C53 Li2 C41 159.4(6)
O2 Li2 Sm1 175.7(10)
O2A Li2 Sm1 170.6(9)
N5 Li2 Sm1 50.1(3)
N4 Li2 Sm1 50.1(3)
C53 Li2 Sm1 80.4(4)
C41 Li2 Sm1 79.1(4)
C1 N1 Sm1 143.9(5)
C13 N2 Li1 98.9(5)
C13 N2 Sm1 154.8(5)
Li1 N2 Sm1 88.8(4)
C25 N3 Li1 106.4(6)
C25 N3 Sm1 143.0(5)
Li1 N3 Sm1 88.4(4)
C41 N4 Li2 99.4(6)
C41 N4 Sm1 153.3(6)
Li2 N4 Sm1 88.8(4)
C53 N5 Li2 96.7(6)
C53 N5 Sm1 153.6(4)
Li2 N5 Sm1 88.9(4)
C37 O1 C40 110.8(5)
C37 O1 C40A 118.6(8)
C40 O1 C40A 19.3(15)
C37 O1 C37A 18.9(15)
C40 O1 C37A 101.8(9)
C40A O1 C37A 104.6(7)
C37 O1 Li1 120.4(6)
C40 O1 Li1 127.8(7)
C40A O1 Li1 120.4(6)
C37A O1 Li1 130.2(7)
N1 C1 C6 119.2(6)
N1 C1 C2 121.9(7)
C6 C1 C2 118.8(6)
C3 C2 C1 118.1(8)
C3 C2 C7 119.8(8)
C1 C2 C7 122.0(7)
C4 C3 C2 123.6(8)
C3 C4 C5 118.0(8)
C4 C5 C6 122.9(9)
C5 C6 C1 118.5(7)
C5 C6 C10 118.2(8)
C1 C6 C10 123.2(6)
C2 C7 C9 114(2)
C2 C7 C8 122.5(14)
C9 C7 C8 105.3(18)
C2 C7 C8A 108.7(12)
C9 C7 C8A 124.6(18)
C8 C7 C8A 19.3(7)
C2 C7 C9A 110(2)
C9 C7 C9A 21(2)
C8 C7 C9A 92.9(16)
C8A C7 C9A 111.3(16)
C6 C10 C11 114.4(7)
C6 C10 C12 111.4(6)
C11 C10 C12 109.8(7)
N2 C13 C18 119.7(6)
N2 C13 C14 122.4(6)
C18 C13 C14 117.9(6)
N2 C13 Li1 49.8(4)
C18 C13 Li1 96.1(5)
C14 C13 Li1 124.1(5)
C15 C14 C13 118.7(8)
C15 C14 C19 120.5(7)
C13 C14 C19 120.7(6)
C16 C15 C14 122.5(9)
C15 C16 C17 118.2(8)
C18 C17 C16 123.2(9)
C17 C18 C13 119.3(8)
C17 C18 C22 120.9(8)
C13 C18 C22 119.7(6)
C14 C19 C20 112.0(7)
C14 C19 C21 114.1(8)
C20 C19 C21 109.9(8)
C18 C22 C23 114.0(16)
C18 C22 C23A 107.0(15)
C23 C22 C23A 14.1(17)
C18 C22 C24 106.9(11)
C23 C22 C24 116.2(12)
C23A C22 C24 130.1(14)
C18 C22 C24A 117.5(11)
C23 C22 C24A 92.8(13)
C23A C22 C24A 106.9(13)
C24 C22 C24A 23.5(9)
N3 C25 C30 120.4(8)
N3 C25 C26 122.5(8)
C30 C25 C26 117.1(8)
N3 C25 Li1 44.7(4)
C30 C25 Li1 98.8(7)
C26 C25 Li1 123.9(7)
C27 C26 C25 121.9(9)
C27 C26 C31 116.8(9)
C25 C26 C31 121.3(7)
C28 C27 C26 120.2(9)
C27 C28 C29 119.5(8)
C30 C29 C28 121.8(9)
C29 C30 C25 119.4(9)
C29 C30 C34 118.1(8)
C25 C30 C34 122.5(7)
C26 C31 C32 111.7(8)
C26 C31 C33 115.7(9)
C32 C31 C33 110.6(8)
C36 C34 C30 111.9(8)
C36 C34 C35 112.1(8)
C30 C34 C35 112.4(8)
O1 C37 C38 109.3(5)
C37 C38 C39 104.4(5)
C40 C39 C38 105.2(5)
O1 C40 C39 109.1(5)
O1 C37A C38A 103.4(7)
C37A C38A C39A 102.4(5)
C40A C39A C38A 104.1(5)
O1 C40A C39A 105.5(6)
C42 C41 N4 119.3(8)
C42 C41 C46 119.6(8)
N4 C41 C46 121.1(8)
C42 C41 Li2 90.1(7)
N4 C41 Li2 49.3(5)
C46 C41 Li2 128.5(8)
C43 C42 C41 118.4(9)
C43 C42 C47 120.3(9)
C41 C42 C47 121.4(8)
C44 C43 C42 122.8(9)
C43 C44 C45 120.4(9)
C44 C45 C46 119.3(9)
C41 C46 C45 119.4(9)
C41 C46 C50 122.6(8)
C45 C46 C50 118.0(9)
C49 C47 C49A 17.1(14)
C49 C47 C48 114(2)
C49A C47 C48 98(2)
C49 C47 C48A 122(2)
C49A C47 C48A 105(2)
C48 C47 C48A 12(3)
C49 C47 C42 104.3(16)
C49A C47 C42 115.1(17)
C48 C47 C42 112(3)
C48A C47 C42 116(3)
C46 C50 C51 109.4(14)
C46 C50 C52 119.2(18)
C51 C50 C52 110.9(14)
C46 C50 C51A 109.0(14)
C51 C50 C51A 21.1(12)
C52 C50 C51A 94.5(17)
C46 C50 C52A 109.7(17)
C51 C50 C52A 124.8(17)
C52 C50 C52A 13.9(19)
C51A C50 C52A 107.8(15)
C54 C53 C58 118.7(6)
C54 C53 N5 121.0(6)
C58 C53 N5 120.2(6)
C54 C53 Li2 125.8(6)
C58 C53 Li2 92.0(6)
N5 C53 Li2 50.6(4)
C53 C54 C55 118.7(7)
C53 C54 C59 123.1(6)
C55 C54 C59 118.1(7)
C56 C55 C54 123.1(8)
C55 C56 C57 117.7(7)
C58 C57 C56 122.3(8)
C57 C58 C53 119.3(7)
C57 C58 C62 117.2(7)
C53 C58 C62 123.5(6)
C54 C59 C60 110.1(12)
C54 C59 C60A 114.7(12)
C60 C59 C60A 20.9(12)
C54 C59 C61 119.3(12)
C60 C59 C61 108.1(12)
C60A C59 C61 89.0(12)
C54 C59 C61A 104.6(11)
C60 C59 C61A 131.5(13)
C60A C59 C61A 112.3(11)
C61 C59 C61A 23.4(11)
C64A C62 C63A 111.5(16)
C64A C62 C58 113.2(12)
C63A C62 C58 115(2)
C64A C62 C64 22.9(13)
C63A C62 C64 93(2)
C58 C62 C64 112.9(12)
C64A C62 C63 123.6(19)
C63A C62 C63 12(3)
C58 C62 C63 107.0(19)
C64 C62 C63 104.7(19)
C65 O2 C68 111.3(5)
C65 O2 Li2 124.3(17)
C68 O2 Li2 124.3(16)
O2 C65 C66 108.9(6)
C65 C66 C67 103.6(6)
C68 C67 C66 103.8(6)
O2 C68 C67 108.8(6)
C65A O2A C68A 105.5(7)
C65A O2A Li2 129.3(17)
C68A O2A Li2 122.8(17)
O2A C65A C66A 105.2(7)
C67A C66A C65A 103.7(5)
C68A C67A C66A 104.1(5)
O2A C68A C67A 105.9(7)
C70 C69 C74 120.0
C70 C69 C75 125(3)
C74 C69 C75 114(3)
C71 C70 C69 120.0
C72 C71 C70 120.0
C71 C72 C73 120.0
C74 C73 C72 120.0
C73 C74 C69 120.0
C77 C76 C81 120.0
C77 C76 C82 97.0(15)
C81 C76 C82 142.9(15)
C76 C77 C78 120.0
C79 C78 C77 120.0
C80 C79 C78 120.0
C79 C80 C81 120.0
C80 C81 C76 120.0

loop_
_geom_bond_atom_site_label_1
_geom_bond_atom_site_label_2
_geom_bond_distance
Sm1 N1 2.313(6)
Sm1 N2 2.407(6)
Sm1 N5 2.409(5)
Sm1 N4 2.410(6)
Sm1 N3 2.433(6)
Sm1 Li1 3.133(11)
Sm1 Li2 3.141(13)
Li1 O1 1.878(12)
Li1 N3 2.041(12)
Li1 N2 2.055(13)
Li1 C13 2.660(13)
Li1 C25 2.783(15)
Li2 O2 1.907(17)
Li2 O2A 1.919(17)
Li2 N5 2.061(15)
Li2 N4 2.065(14)
Li2 C53 2.649(15)
Li2 C41 2.687(16)
N1 C1 1.404(9)
N2 C13 1.401(8)
N3 C25 1.402(9)
N4 C41 1.413(10)
N5 C53 1.441(8)
O1 C37 1.416(8)
O1 C40 1.424(8)
O1 C40A 1.438(9)
O1 C37A 1.452(9)
C1 C6 1.410(10)
C1 C2 1.435(10)
C2 C3 1.392(11)
C2 C7 1.478(12)
C3 C4 1.359(13)
C4 C5 1.371(13)
C5 C6 1.407(11)
C6 C10 1.510(10)
C7 C9 1.556(15)
C7 C8 1.557(14)
C7 C8A 1.558(14)
C7 C9A 1.563(15)
C10 C11 1.517(11)
C10 C12 1.518(11)
C13 C18 1.413(10)
C13 C14 1.446(10)
C14 C15 1.386(10)
C14 C19 1.504(12)
C15 C16 1.372(13)
C16 C17 1.373(13)
C17 C18 1.375(10)
C18 C22 1.512(11)
C19 C20 1.523(12)
C19 C21 1.533(11)
C22 C23 1.552(14)
C22 C23A 1.560(14)
C22 C24 1.567(14)
C22 C24A 1.571(14)
C25 C30 1.405(13)
C25 C26 1.429(13)
C26 C27 1.369(11)
C26 C31 1.500(13)
C27 C28 1.364(12)
C28 C29 1.393(12)
C29 C30 1.385(11)
C30 C34 1.516(12)
C31 C32 1.524(12)
C31 C33 1.527(11)
C34 C36 1.488(12)
C34 C35 1.570(12)
C37 C38 1.531(8)
C38 C39 1.545(8)
C39 C40 1.527(8)
C37A C38A 1.557(9)
C38A C39A 1.562(8)
C39A C40A 1.550(8)
C41 C42 1.413(13)
C41 C46 1.413(13)
C42 C43 1.389(11)
C42 C47 1.546(13)
C43 C44 1.349(12)
C44 C45 1.396(13)
C45 C46 1.417(12)
C46 C50 1.505(13)
C47 C49 1.514(15)
C47 C49A 1.521(15)
C47 C48 1.525(15)
C47 C48A 1.530(15)
C50 C51 1.539(15)
C50 C52 1.549(15)
C50 C51A 1.550(15)
C50 C52A 1.556(15)
C53 C54 1.403(9)
C53 C58 1.414(10)
C54 C55 1.404(10)
C54 C59 1.521(11)
C55 C56 1.353(12)
C56 C57 1.389(12)
C57 C58 1.385(10)
C58 C62 1.510(11)
C59 C60 1.537(15)
C59 C60A 1.538(15)
C59 C61 1.543(14)
C59 C61A 1.561(14)
C62 C64A 1.494(15)
C62 C63A 1.510(14)
C62 C64 1.513(15)
C62 C63 1.523(14)
O2 C65 1.413(9)
O2 C68 1.424(8)
C65 C66 1.543(9)
C66 C67 1.562(9)
C67 C68 1.536(9)
O2A C65A 1.445(9)
O2A C68A 1.450(9)
C65A C66A 1.559(9)
C66A C67A 1.558(9)
C67A C68A 1.544(9)
C69 C70 1.3900
C69 C74 1.3900
C69 C75 1.527(19)
C70 C71 1.3900
C71 C72 1.3900
C72 C73 1.3900
C73 C74 1.3900
C76 C77 1.3900
C76 C81 1.3900
C76 C82 1.44(3)
C77 C78 1.3900
C78 C79 1.3900
C79 C80 1.3900
C80 C81 1.3900
